data_7203001
loop_
_publ_author_name
'Wang, Su-Na'
'Sun, Ran'
'Wang, Xiao-Shi'
'Li, Yi-Zhi'
'Pan, Yi'
'Bai, Junfeng'
'Scheer, Manfred'
'You, Xiao-Zeng'

_publ_section_title
;
 Versatile lanthanide coordination assemblies due to the synergistic
 effect of lanthanide contraction and flexibility of a flexible
 tricarboxylate ligand
;
_journal_issue 11
_journal_name_full CrystEngComm
_journal_page_first 1051
_journal_paper_doi 10.1039/b708104a
_journal_volume 9
_journal_year 2007
_chemical_formula_moiety 'C9 H10 N3 O8 Pr S3, 2(H2 O)'
_chemical_formula_sum 'C9 H14 N3 O10 Pr S3'
_chemical_formula_weight 561.32
_chemical_name_systematic
;
?
;
_space_group_IT_number 14
_symmetry_cell_setting monoclinic
_symmetry_space_group_name_Hall '-P 2ybc'
_symmetry_space_group_name_H-M 'P 1 21/c 1'
_atom_sites_solution_hydrogens geom
_atom_sites_solution_primary direct
_atom_sites_solution_secondary difmap
_audit_creation_method SHELXL-97
_cell_angle_alpha 90.00
_cell_angle_beta 121.0520(10)
_cell_angle_gamma 90.00
_cell_formula_units_Z 4
_cell_length_a 8.8231(3)
_cell_length_b 14.5403(6)
_cell_length_c 15.3938(6)
_cell_measurement_reflns_used 3398
_cell_measurement_temperature 298(2)
_cell_measurement_theta_max 28.00
_cell_measurement_theta_min 2.80
_cell_volume 1691.88(11)
_computing_cell_refinement SMART
_computing_data_collection 'SMART (Bruker, 2000)'
_computing_data_reduction 'SAINT (Bruker, 2000)'
_computing_molecular_graphics SHELXTL
_computing_publication_material SHELXTL
_computing_structure_refinement SHELXTL
_computing_structure_solution 'SHELXTL (Bruker, 2000)'
_diffrn_ambient_temperature 298(2)
_diffrn_measured_fraction_theta_full 0.999
_diffrn_measured_fraction_theta_max 0.999
_diffrn_measurement_method 'phi and omega scans'
_diffrn_radiation_monochromator graphite
_diffrn_radiation_source 'fine-focus sealed tube'
_diffrn_radiation_type MoK\a
_diffrn_radiation_wavelength 0.71073
_diffrn_reflns_av_R_equivalents 0.0896
_diffrn_reflns_av_sigmaI/netI 0.0666
_diffrn_reflns_limit_h_max 5
_diffrn_reflns_limit_h_min -10
_diffrn_reflns_limit_k_max 16
_diffrn_reflns_limit_k_min -17
_diffrn_reflns_limit_l_max 18
_diffrn_reflns_limit_l_min -15
_diffrn_reflns_number 8444
_diffrn_reflns_theta_full 25.00
_diffrn_reflns_theta_max 24.99
_diffrn_reflns_theta_min 2.08
_exptl_absorpt_coefficient_mu 3.308
_exptl_absorpt_correction_T_max 0.47
_exptl_absorpt_correction_T_min 0.36
_exptl_absorpt_correction_type multi-scan
_exptl_absorpt_process_details 'SADABS, Brucker(2000)'
_exptl_crystal_colour 'light green'
_exptl_crystal_density_diffrn 2.204
_exptl_crystal_density_method 'not measured'
_exptl_crystal_description block
_exptl_crystal_F_000 1104
_exptl_crystal_size_max 0.32
_exptl_crystal_size_mid 0.27
_exptl_crystal_size_min 0.23
_refine_diff_density_max 2.424
_refine_diff_density_min -2.129
_refine_diff_density_rms 0.211
_refine_ls_extinction_method none
_refine_ls_goodness_of_fit_ref 1.035
_refine_ls_hydrogen_treatment constr
_refine_ls_matrix_type full
_refine_ls_number_parameters 235
_refine_ls_number_reflns 2974
_refine_ls_number_restraints 0
_refine_ls_restrained_S_all 1.035
_refine_ls_R_factor_all 0.0605
_refine_ls_R_factor_gt 0.0489
_refine_ls_shift/su_max 0.000
_refine_ls_shift/su_mean 0.000
_refine_ls_structure_factor_coef Fsqd
_refine_ls_weighting_details 'calc w=1/[\s^2^(Fo^2^)+(0.1056P)^2^+0.0806P] where P=(Fo^2^+2Fc^2^)/3'
_refine_ls_weighting_scheme calc
_refine_ls_wR_factor_gt 0.1540
_refine_ls_wR_factor_ref 0.1671
_reflns_number_gt 2242
_reflns_number_total 2974
_reflns_threshold_expression >2sigma(I)
_cod_data_source_file b708104a.txt
_cod_data_source_block 1a
_cod_original_sg_symbol_H-M 'P 21/c'
_cod_database_code 7203001
_measurement_device_type 'Bruker Smart Aepex CCD area detector'

loop_
_symmetry_equiv_pos_as_xyz
'x, y, z'
'-x, y+1/2, -z+1/2'
'-x, -y, -z'
'x, -y-1/2, z-1/2'

loop_
_atom_site_label
_atom_site_type_symbol
_atom_site_fract_x
_atom_site_fract_y
_atom_site_fract_z
_atom_site_U_iso_or_equiv
_atom_site_adp_type
_atom_site_occupancy
_atom_site_symmetry_multiplicity
_atom_site_calc_flag
_atom_site_refinement_flags
_atom_site_disorder_assembly
_atom_site_disorder_group
Pr1 Pr 0.75345(4) 0.50429(2) 0.50254(2) 0.0187(2) Uani 1 1 d . . .
C1 C 0.7629(10) 0.9742(6) 0.4703(6) 0.0251(16) Uani 1 1 d . . .
C2 C 0.7519(9) 1.1177(4) 0.4153(5) 0.0240(15) Uani 1 1 d . . .
C3 C 0.7299(9) 1.0917(5) 0.5521(5) 0.0234(15) Uani 1 1 d . . .
C4 C 0.7628(11) 0.8055(5) 0.5489(6) 0.0344(18) Uani 1 1 d . . .
H4A H 0.8562 0.8252 0.6156 0.052 Uiso 1 1 calc R . .
H4B H 0.6498 0.8227 0.5407 0.052 Uiso 1 1 calc R . .
C5 C 0.7711(9) 0.7017(4) 0.5376(5) 0.0257(15) Uani 1 1 d . . .
C6 C 0.7700(9) 1.1273(5) 0.2415(5) 0.0269(16) Uani 1 1 d . . .
H6A H 0.8159 1.1642 0.2077 0.040 Uiso 1 1 calc R . .
H6B H 0.8549 1.0787 0.2779 0.040 Uiso 1 1 calc R . .
C7 C 0.5980(9) 1.0837(4) 0.1615(5) 0.0239(15) Uani 1 1 d . . .
C8 C 0.7048(9) 1.0420(5) 0.7199(5) 0.0309(17) Uani 1 1 d . . .
H8A H 0.6160 1.0506 0.7383 0.046 Uiso 1 1 calc R . .
H8B H 0.6735 0.9872 0.6781 0.046 Uiso 1 1 calc R . .
C9 C 0.8796(9) 1.0273(5) 0.8137(5) 0.0217(14) Uani 1 1 d . . .
N1 N 0.7686(8) 1.0291(4) 0.4019(4) 0.0265(13) Uani 1 1 d . . .
N2 N 0.7318(7) 1.1541(4) 0.4889(4) 0.0268(15) Uani 1 1 d . . .
N3 N 0.7442(11) 1.0006(3) 0.5466(6) 0.0257(17) Uani 1 1 d . . .
O1 O 0.8580(7) 0.6689(3) 0.5017(4) 0.0361(12) Uani 1 1 d . . .
O2 O 0.6890(8) 0.6528(3) 0.5663(5) 0.0495(16) Uani 1 1 d . . .
O3 O 0.6011(6) 1.0433(3) 0.0898(3) 0.0282(11) Uani 1 1 d . . .
O4 O 0.4623(6) 1.0870(4) 0.1660(4) 0.0326(12) Uani 1 1 d . . .
O5 O 1.0156(7) 1.0260(4) 0.8104(4) 0.0374(13) Uani 1 1 d . . .
O6 O 0.8834(7) 1.0133(3) 0.8970(4) 0.0274(13) Uani 1 1 d . . .
O1W O 0.5385(8) 0.3787(4) 0.3732(5) 0.0498(16) Uani 1 1 d . . .
H1WA H 0.5919 0.3276 0.3939 0.060 Uiso 1 1 d R . .
H1WB H 0.4425 0.3767 0.3729 0.060 Uiso 1 1 d R . .
O2W O 0.9040(8) 0.3439(3) 0.5708(4) 0.0445(14) Uani 1 1 d . . .
H2WA H 0.8397 0.3034 0.5277 0.053 Uiso 1 1 d R . .
H2WB H 1.0059 0.3433 0.5781 0.053 Uiso 1 1 d R . .
O3W O 0.2968(17) 0.1886(6) 0.2536(8) 0.143(5) Uani 1 1 d . . .
H3WD H 0.2606 0.2436 0.2474 0.172 Uiso 1 1 d R . .
H3WB H 0.2946 0.1725 0.1999 0.172 Uiso 1 1 d R . .
O4W O 0.150(5) 0.354(3) 0.2198(19) 0.67(5) Uani 1 1 d . . .
H4WB H 0.0874 0.3816 0.2386 0.809 Uiso 1 1 d R . .
H4WC H 0.1464 0.3832 0.1710 0.809 Uiso 1 1 d R . .
S1 S 0.7896(3) 0.85839(12) 0.45207(15) 0.0354(5) Uani 1 1 d . . .
S2 S 0.7539(3) 1.19855(11) 0.33203(12) 0.0291(5) Uani 1 1 d . . .
S3 S 0.7006(3) 1.13974(12) 0.64630(12) 0.0328(5) Uani 1 1 d . . .

loop_
_atom_site_aniso_label
_atom_site_aniso_U_11
_atom_site_aniso_U_22
_atom_site_aniso_U_33
_atom_site_aniso_U_23
_atom_site_aniso_U_13
_atom_site_aniso_U_12
Pr1 0.0225(4) 0.0197(3) 0.0197(3) 0.00110(12) 0.0149(3) 0.00077(13)
C1 0.022(4) 0.027(3) 0.026(4) 0.000(3) 0.012(3) 0.003(3)
C2 0.029(4) 0.024(4) 0.021(3) 0.000(3) 0.014(3) -0.004(3)
C3 0.021(4) 0.027(4) 0.016(3) 0.003(3) 0.005(3) 0.005(3)
C4 0.038(5) 0.028(4) 0.037(4) -0.006(3) 0.019(4) -0.002(3)
C5 0.018(3) 0.020(3) 0.033(4) -0.002(3) 0.009(3) -0.005(3)
C6 0.036(4) 0.028(4) 0.019(3) 0.006(3) 0.016(3) 0.008(3)
C7 0.032(4) 0.026(3) 0.017(3) -0.003(3) 0.015(3) -0.003(3)
C8 0.029(4) 0.043(4) 0.017(3) 0.003(3) 0.010(3) -0.005(3)
C9 0.021(4) 0.028(3) 0.017(3) -0.001(3) 0.011(3) -0.004(3)
N1 0.035(4) 0.021(3) 0.027(3) -0.003(3) 0.018(3) -0.003(3)
N2 0.042(4) 0.022(3) 0.018(3) 0.000(2) 0.016(3) 0.003(2)
N3 0.036(4) 0.021(4) 0.020(4) -0.002(2) 0.014(3) -0.001(2)
O1 0.038(3) 0.026(3) 0.056(3) -0.004(2) 0.032(3) -0.002(2)
O2 0.060(4) 0.029(3) 0.086(5) -0.005(3) 0.057(4) -0.006(3)
O3 0.027(3) 0.039(3) 0.022(3) -0.009(2) 0.015(2) 0.000(2)
O4 0.028(3) 0.047(3) 0.029(3) -0.011(2) 0.019(2) 0.000(2)
O5 0.033(3) 0.064(3) 0.023(3) 0.007(2) 0.020(3) 0.004(3)
O6 0.024(3) 0.043(3) 0.016(2) -0.0002(19) 0.011(2) -0.003(2)
O1W 0.057(4) 0.039(3) 0.079(4) -0.021(3) 0.054(4) -0.012(3)
O2W 0.050(4) 0.029(3) 0.060(4) -0.004(3) 0.033(3) 0.000(3)
O3W 0.271(15) 0.078(6) 0.182(11) 0.018(6) 0.189(12) 0.032(7)
O4W 0.85(8) 0.91(9) 0.24(3) 0.31(5) 0.26(4) 0.60(8)
S1 0.0473(12) 0.0220(9) 0.0446(11) -0.0039(8) 0.0291(10) 0.0009(8)
S2 0.0474(12) 0.0236(9) 0.0180(8) -0.0017(6) 0.0181(9) -0.0014(8)
S3 0.0494(12) 0.0318(10) 0.0204(9) 0.0032(7) 0.0204(9) 0.0093(9)

loop_
_atom_type_symbol
_atom_type_description
_atom_type_scat_dispersion_real
_atom_type_scat_dispersion_imag
_atom_type_scat_source
C C 0.0033 0.0016 'International Tables Vol C Tables 4.2.6.8 and 6.1.1.4'
H H 0.0000 0.0000 'International Tables Vol C Tables 4.2.6.8 and 6.1.1.4'
N N 0.0061 0.0033 'International Tables Vol C Tables 4.2.6.8 and 6.1.1.4'
O O 0.0106 0.0060 'International Tables Vol C Tables 4.2.6.8 and 6.1.1.4'
S S 0.1246 0.1234 'International Tables Vol C Tables 4.2.6.8 and 6.1.1.4'
Pr Pr -0.2180 2.8214 'International Tables Vol C Tables 4.2.6.8 and 6.1.1.4'

loop_
_geom_angle_atom_site_label_1
_geom_angle_atom_site_label_2
_geom_angle_atom_site_label_3
_geom_angle
_geom_angle_site_symmetry_1
_geom_angle_site_symmetry_3
_geom_angle_publ_flag
O6 Pr1 O3 156.85(19) 4_575 4_576 ?
O6 Pr1 O5 112.92(16) 4_575 2_746 ?
O3 Pr1 O5 76.09(16) 4_576 2_746 ?
O6 Pr1 O2 128.24(17) 4_575 . ?
O3 Pr1 O2 74.53(17) 4_576 . ?
O5 Pr1 O2 70.60(19) 2_746 . ?
O6 Pr1 O1 78.49(16) 4_575 . ?
O3 Pr1 O1 124.65(16) 4_576 . ?
O5 Pr1 O1 79.06(17) 2_746 . ?
O2 Pr1 O1 50.62(16) . . ?
O6 Pr1 O4 74.70(16) 4_575 2_645 ?
O3 Pr1 O4 110.75(15) 4_576 2_645 ?
O5 Pr1 O4 145.17(16) 2_746 2_645 ?
O2 Pr1 O4 78.34(18) . 2_645 ?
O1 Pr1 O4 69.03(16) . 2_645 ?
O6 Pr1 O2W 81.87(16) 4_575 . ?
O3 Pr1 O2W 80.58(16) 4_576 . ?
O5 Pr1 O2W 73.30(18) 2_746 . ?
O2 Pr1 O2W 139.96(18) . . ?
O1 Pr1 O2W 136.26(17) . . ?
O4 Pr1 O2W 140.68(17) 2_645 . ?
O6 Pr1 O1W 80.03(16) 4_575 . ?
O3 Pr1 O1W 80.45(16) 4_576 . ?
O5 Pr1 O1W 141.35(19) 2_746 . ?
O2 Pr1 O1W 131.11(18) . . ?
O1 Pr1 O1W 139.42(18) . . ?
O4 Pr1 O1W 72.28(18) 2_645 . ?
O2W Pr1 O1W 72.88(18) . . ?
O6 Pr1 O3 118.58(16) 4_575 2_645 ?
O3 Pr1 O3 62.58(17) 4_576 2_645 ?
O5 Pr1 O3 126.37(15) 2_746 2_645 ?
O2 Pr1 O3 66.70(17) . 2_645 ?
O1 Pr1 O3 96.96(15) . 2_645 ?
O4 Pr1 O3 48.18(14) 2_645 2_645 ?
O2W Pr1 O3 126.71(16) . 2_645 ?
O1W Pr1 O3 64.54(16) . 2_645 ?
O6 Pr1 O6 64.39(19) 4_575 2_746 ?
O3 Pr1 O6 121.12(16) 4_576 2_746 ?
O5 Pr1 O6 48.53(15) 2_746 2_746 ?
O2 Pr1 O6 99.75(17) . 2_746 ?
O1 Pr1 O6 68.98(15) . 2_746 ?
O4 Pr1 O6 125.62(15) 2_645 2_746 ?
O2W Pr1 O6 67.30(16) . 2_746 ?
O1W Pr1 O6 129.11(16) . 2_746 ?
O3 Pr1 O6 165.25(17) 2_645 2_746 ?
O6 Pr1 C9 89.45(17) 4_575 2_746 ?
O3 Pr1 C9 98.31(16) 4_576 2_746 ?
O5 Pr1 C9 23.50(15) 2_746 2_746 ?
O2 Pr1 C9 83.71(19) . 2_746 ?
O1 Pr1 C9 71.80(17) . 2_746 ?
O4 Pr1 C9 139.87(17) 2_645 2_746 ?
O2W Pr1 C9 69.31(18) . 2_746 ?
O1W Pr1 C9 141.81(19) . 2_746 ?
O3 Pr1 C9 147.72(16) 2_645 2_746 ?
O6 Pr1 C9 25.06(16) 2_746 2_746 ?
O6 Pr1 C7 96.58(17) 4_575 2_645 ?
O3 Pr1 C7 87.11(16) 4_576 2_645 ?
O5 Pr1 C7 140.37(17) 2_746 2_645 ?
O2 Pr1 C7 70.40(19) . 2_645 ?
O1 Pr1 C7 81.78(17) . 2_645 ?
O4 Pr1 C7 23.64(15) 2_645 2_645 ?
O2W Pr1 C7 139.43(18) . 2_645 ?
O1W Pr1 C7 66.99(18) . 2_645 ?
O3 Pr1 C7 24.55(15) 2_645 2_645 ?
O6 Pr1 C7 147.37(16) 2_746 2_645 ?
C9 Pr1 C7 151.15(16) 2_746 2_645 ?
N3 C1 N1 126.5(7) . . ?
N3 C1 S1 120.8(6) . . ?
N1 C1 S1 112.7(6) . . ?
N1 C2 N2 126.0(6) . . ?
N1 C2 S2 119.7(5) . . ?
N2 C2 S2 114.3(5) . . ?
N2 C3 N3 126.1(7) . . ?
N2 C3 S3 113.4(5) . . ?
N3 C3 S3 120.6(6) . . ?
C5 C4 S1 107.1(5) . . ?
C5 C4 H4A 110.3 . . ?
S1 C4 H4A 110.3 . . ?
C5 C4 H4B 110.3 . . ?
S1 C4 H4B 110.3 . . ?
H4A C4 H4B 108.6 . . ?
O2 C5 O1 122.8(6) . . ?
O2 C5 C4 116.9(6) . . ?
O1 C5 C4 120.3(6) . . ?
C7 C6 S2 115.1(5) . . ?
C7 C6 H6A 108.5 . . ?
S2 C6 H6A 108.5 . . ?
C7 C6 H6B 108.5 . . ?
S2 C6 H6B 108.5 . . ?
H6A C6 H6B 107.5 . . ?
O4 C7 O3 121.7(6) . . ?
O4 C7 C6 122.2(6) . . ?
O3 C7 C6 116.1(6) . . ?
O4 C7 Pr1 57.2(3) . 2_655 ?
O3 C7 Pr1 64.5(3) . 2_655 ?
C6 C7 Pr1 177.6(5) . 2_655 ?
C9 C8 S3 113.5(5) . . ?
C9 C8 H8A 108.9 . . ?
S3 C8 H8A 108.9 . . ?
C9 C8 H8B 108.9 . . ?
S3 C8 H8B 108.9 . . ?
H8A C8 H8B 107.7 . . ?
O5 C9 O6 121.2(6) . . ?
O5 C9 C8 120.5(6) . . ?
O6 C9 C8 118.3(6) . . ?
O5 C9 Pr1 55.9(3) . 2_756 ?
O6 C9 Pr1 65.4(4) . 2_756 ?
C8 C9 Pr1 176.0(5) . 2_756 ?
C2 N1 C1 113.8(6) . . ?
C3 N2 C2 113.9(6) . . ?
C1 N3 C3 113.7(6) . . ?
C5 O1 Pr1 92.8(4) . . ?
C5 O2 Pr1 93.5(4) . . ?
C7 O3 Pr1 151.6(4) . 4_575 ?
C7 O3 Pr1 90.9(4) . 2_655 ?
Pr1 O3 Pr1 117.42(17) 4_575 2_655 ?
C7 O4 Pr1 99.1(4) . 2_655 ?
C9 O5 Pr1 100.6(4) . 2_756 ?
C9 O6 Pr1 154.8(5) . 4_576 ?
C9 O6 Pr1 89.5(4) . 2_756 ?
Pr1 O6 Pr1 115.61(19) 4_576 2_756 ?
Pr1 O1W H1WA 106.1 . . ?
Pr1 O1W H1WB 110.7 . . ?
H1WA O1W H1WB 109.4 . . ?
Pr1 O2W H2WA 107.9 . . ?
Pr1 O2W H2WB 110.2 . . ?
H2WA O2W H2WB 109.4 . . ?
H3WD O3W H3WB 109.4 . . ?
H4WB O4W H4WC 109.3 . . ?
C1 S1 C4 101.2(4) . . ?
C2 S2 C6 102.5(3) . . ?
C3 S3 C8 104.0(3) . . ?

loop_
_geom_bond_atom_site_label_1
_geom_bond_atom_site_label_2
_geom_bond_distance
_geom_bond_site_symmetry_2
_geom_bond_publ_flag
Pr1 O6 2.438(5) 4_575 ?
Pr1 O3 2.440(5) 4_576 ?
Pr1 O5 2.548(5) 2_746 ?
Pr1 O2 2.554(5) . ?
Pr1 O1 2.568(5) . ?
Pr1 O4 2.590(5) 2_645 ?
Pr1 O2W 2.621(5) . ?
Pr1 O1W 2.646(5) . ?
Pr1 O3 2.746(5) 2_645 ?
Pr1 O6 2.750(5) 2_746 ?
Pr1 C9 3.025(7) 2_746 ?
Pr1 C7 3.041(7) 2_645 ?
C1 N3 1.325(14) . ?
C1 N1 1.343(10) . ?
C1 S1 1.743(8) . ?
C2 N1 1.325(8) . ?
C2 N2 1.342(8) . ?
C2 S2 1.746(6) . ?
C3 N2 1.337(8) . ?
C3 N3 1.337(8) . ?
C3 S3 1.744(7) . ?
C4 C5 1.526(9) . ?
C4 S1 1.798(8) . ?
C4 H4A 0.9700 . ?
C4 H4B 0.9700 . ?
C5 O2 1.247(8) . ?
C5 O1 1.248(8) . ?
C6 C7 1.514(9) . ?
C6 S2 1.801(6) . ?
C6 H6A 0.9700 . ?
C6 H6B 0.9700 . ?
C7 O4 1.235(8) . ?
C7 O3 1.264(7) . ?
C7 Pr1 3.041(7) 2_655 ?
C8 C9 1.487(9) . ?
C8 S3 1.805(7) . ?
C8 H8A 0.9700 . ?
C8 H8B 0.9700 . ?
C9 O5 1.227(8) . ?
C9 O6 1.281(8) . ?
C9 Pr1 3.025(6) 2_756 ?
O3 Pr1 2.440(5) 4_575 ?
O3 Pr1 2.746(5) 2_655 ?
O4 Pr1 2.590(5) 2_655 ?
O5 Pr1 2.548(5) 2_756 ?
O6 Pr1 2.438(5) 4_576 ?
O6 Pr1 2.750(5) 2_756 ?
O1W H1WA 0.8491 . ?
O1W H1WB 0.8460 . ?
O2W H2WA 0.8493 . ?
O2W H2WB 0.8462 . ?
O3W H3WD 0.8492 . ?
O3W H3WB 0.8485 . ?
O4W H4WB 0.8471 . ?
O4W H4WC 0.8488 . ?

loop_
_geom_hbond_atom_site_label_D
_geom_hbond_atom_site_label_H
_geom_hbond_atom_site_label_A
_geom_hbond_distance_DH
_geom_hbond_distance_HA
_geom_hbond_distance_DA
_geom_hbond_angle_DHA
_geom_hbond_site_symmetry_A
O1W H1WA S2 0.85 2.81 3.481(6) 137.6 1_545
O3W H3WB O4 0.85 2.19 2.856(10) 135.1 1_545
O2W H2WA N2 0.85 2.32 3.089(8) 150.4 1_545
O4W H4WB O5 0.85 2.04 2.85(3) 159.9 4_475
O4W H4WC S1 0.85 2.27 2.96(3) 138.3 2_645
O1W H1WB O2 0.85 1.88 2.653(7) 151.7 3_666
O2W H2WB O1 0.85 2.12 2.847(7) 143.4 3_766
O3W H3WD O4W 0.85 1.81 2.65(3) 171.1 .
O1W H1WB O4W 0.85 2.46 3.02(4) 124.2 .
